data_4123779
loop_
_publ_author_name
'Saxena, Aakarsh'
'Perez, Felix'
'Krische, Michael J.'

_publ_section_title
;
 Ruthenium(0) Catalyzed Endiyne-\a-Ketol [4 + 2] Cycloaddition: Convergent
 Assembly of Type II Polyketide Substructures via C-C Bond Forming
 Transfer Hydrogenation.
;
_journal_issue 18
_journal_name_full 'Journal of the American Chemical Society'
_journal_page_first 5883
_journal_page_last 5886
_journal_paper_doi 10.1021/jacs.5b02755
_journal_volume 137
_journal_year 2015
_chemical_formula_sum 'C32 H34 O6'
_chemical_formula_weight 514.59
_chemical_name_systematic
;
 ?
;
_space_group_crystal_system monoclinic
_space_group_IT_number 15
_space_group_name_Hall '-C 2yc'
_space_group_name_H-M_alt 'C 1 2/c 1'
_symmetry_space_group_name_Hall '-C 2yc'
_symmetry_space_group_name_H-M 'C 1 2/c 1'
_atom_sites_solution_hydrogens mixed
_audit_creation_method SHELXL-2013
_cell_angle_alpha 90
_cell_angle_beta 101.484(3)
_cell_angle_gamma 90
_cell_formula_units_Z 8
_cell_length_a 22.6828(17)
_cell_length_b 10.5143(7)
_cell_length_c 23.5935(18)
_cell_measurement_temperature 100(2)
_cell_volume 5514.3(7)
_computing_structure_refinement 'SHELXL-2013 (Sheldrick, 2013)'
_diffrn_ambient_temperature 100(2)
_diffrn_measured_fraction_theta_full 1.000
_diffrn_measured_fraction_theta_max 0.998
_diffrn_radiation_type MoK\a
_diffrn_radiation_wavelength 0.71073
_diffrn_reflns_av_R_equivalents 0.0435
_diffrn_reflns_av_unetI/netI 0.0308
_diffrn_reflns_laue_measured_fraction_full 1.000
_diffrn_reflns_laue_measured_fraction_max 0.998
_diffrn_reflns_limit_h_max 29
_diffrn_reflns_limit_h_min -29
_diffrn_reflns_limit_k_max 13
_diffrn_reflns_limit_k_min -13
_diffrn_reflns_limit_l_max 30
_diffrn_reflns_limit_l_min -30
_diffrn_reflns_number 28711
_diffrn_reflns_point_group_measured_fraction_full 1.000
_diffrn_reflns_point_group_measured_fraction_max 0.998
_diffrn_reflns_theta_full 25.242
_diffrn_reflns_theta_max 27.498
_diffrn_reflns_theta_min 1.832
_exptl_absorpt_coefficient_mu 0.085
_exptl_crystal_density_diffrn 1.240
_exptl_crystal_F_000 2192
_exptl_crystal_size_max 0.340
_exptl_crystal_size_mid 0.210
_exptl_crystal_size_min 0.200
_refine_diff_density_max 0.770
_refine_diff_density_min -0.292
_refine_diff_density_rms 0.050
_refine_ls_extinction_method none
_refine_ls_goodness_of_fit_ref 1.052
_refine_ls_hydrogen_treatment mixed
_refine_ls_matrix_type full
_refine_ls_number_parameters 442
_refine_ls_number_reflns 6320
_refine_ls_number_restraints 8
_refine_ls_restrained_S_all 1.052
_refine_ls_R_factor_all 0.0751
_refine_ls_R_factor_gt 0.0597
_refine_ls_shift/su_max 0.122
_refine_ls_shift/su_mean 0.013
_refine_ls_structure_factor_coef Fsqd
_refine_ls_weighting_details 'w=1/[\s^2^(Fo^2^)+(0.0928P)^2^+3.9550P] where P=(Fo^2^+2Fc^2^)/3'
_refine_ls_weighting_scheme calc
_refine_ls_wR_factor_gt 0.1640
_refine_ls_wR_factor_ref 0.1768
_reflns_Friedel_coverage 0.000
_reflns_number_gt 5021
_reflns_number_total 6320
_reflns_threshold_expression 'I > 2\s(I)'
_cod_data_source_file ja5b02755_si_003.cif
_cod_data_source_block shelx
_cod_database_code 4123779
_shelx_space_group_comment
;
The symmetry employed for this shelxl refinement is uniquely defined
by the following loop, which should always be used as a source of
symmetry information in preference to the above space-group names.
They are only intended as comments.
;
_shelx_estimated_absorpt_t_min 0.972
_shelx_estimated_absorpt_t_max 0.983
_shelxl_version_number 2013-4

loop_
_space_group_symop_operation_xyz
'x, y, z'
'-x, y, -z+1/2'
'x+1/2, y+1/2, z'
'-x+1/2, y+1/2, -z+1/2'
'-x, -y, -z'
'x, -y, z-1/2'
'-x+1/2, -y+1/2, -z'
'x+1/2, -y+1/2, z-1/2'

loop_
_atom_site_label
_atom_site_type_symbol
_atom_site_fract_x
_atom_site_fract_y
_atom_site_fract_z
_atom_site_U_iso_or_equiv
_atom_site_adp_type
_atom_site_occupancy
_atom_site_site_symmetry_order
_atom_site_calc_flag
_atom_site_refinement_flags_posn
_atom_site_refinement_flags_adp
_atom_site_refinement_flags_occupancy
_atom_site_disorder_assembly
_atom_site_disorder_group
C1 C 0.88673(8) 0.56284(17) 0.34607(7) 0.0310(4) Uani 1 1 d . . . . .
C2 C 0.87599(8) 0.56823(18) 0.28425(8) 0.0325(4) Uani 1 1 d . . . . .
C3 C 0.92116(10) 0.6045(2) 0.25401(9) 0.0480(6) Uani 1 1 d . . . . .
H3 H 0.9597 0.6288 0.2749 0.058 Uiso 1 1 calc R U . . .
C4 C 0.90962(11) 0.6049(3) 0.19440(9) 0.0534(6) Uani 1 1 d . . . . .
H4 H 0.9403 0.6303 0.1746 0.064 Uiso 1 1 calc R U . . .
C5 C 0.85318(10) 0.5684(2) 0.16249(8) 0.0435(5) Uani 1 1 d . . . . .
H5 H 0.8464 0.5662 0.1215 0.052 Uiso 1 1 calc R U . . .
C6 C 0.80796(9) 0.53605(18) 0.19018(7) 0.0342(4) Uani 1 1 d . . . . .
H6 H 0.7696 0.5132 0.1683 0.041 Uiso 1 1 calc R U . . .
C7 C 0.81795(8) 0.53638(16) 0.25192(7) 0.0284(4) Uani 1 1 d . . . . .
C8 C 0.77129(8) 0.50824(16) 0.28212(7) 0.0267(3) Uani 1 1 d . . . . .
C9 C 0.78151(8) 0.51245(15) 0.34163(7) 0.0261(3) Uani 1 1 d . . . . .
C10 C 0.73340(8) 0.48581(16) 0.37471(7) 0.0276(4) Uani 1 1 d . . . . .
C11 C 0.75109(8) 0.40043(16) 0.42521(7) 0.0281(4) Uani 1 1 d . . . . .
C12 C 0.81908(8) 0.39774(16) 0.45440(7) 0.0295(4) Uani 1 1 d . . . . .
C13 C 0.84747(8) 0.52230(17) 0.43840(7) 0.0296(4) Uani 1 1 d . . . . .
C14 C 0.84070(8) 0.53614(16) 0.37448(7) 0.0276(4) Uani 1 1 d . . . . .
C15 C 0.97995(11) 0.4766(3) 0.39271(13) 0.0648(8) Uani 1 1 d . . . . .
H15A H 0.9631 0.4295 0.4216 0.097 Uiso 1 1 calc R U . . .
H15B H 1.0214 0.5017 0.4094 0.097 Uiso 1 1 calc R U . . .
H15C H 0.9797 0.4226 0.3588 0.097 Uiso 1 1 calc R U . . .
C16 C 0.70197(9) 0.34718(19) 0.24444(9) 0.0383(4) Uani 1 1 d . . . . .
H16A H 0.7334 0.3038 0.2287 0.057 Uiso 1 1 calc R U . . .
H16B H 0.6630 0.3344 0.2184 0.057 Uiso 1 1 calc R U . . .
H16C H 0.7005 0.3122 0.2826 0.057 Uiso 1 1 calc R U . . .
C17 C 0.67948(9) 0.5429(2) 0.36751(9) 0.0399(5) Uani 1 1 d . . . . .
H17B H 0.6593 0.5371 0.3995 0.048 Uiso 0.26 1 d R U P A .
H17A H 0.6510 0.5074 0.3883 0.048 Uiso 0.74 1 d R U P . .
C18 C 0.65931(15) 0.6558(3) 0.33045(16) 0.0360(7) Uani 0.74 1 d D . P A 1
H18A H 0.6899 0.6767 0.3072 0.043 Uiso 0.74 1 calc R U P A 1
H18B H 0.6553 0.7300 0.3553 0.043 Uiso 0.74 1 calc R U P A 1
C19 C 0.59903(14) 0.6296(3) 0.29015(15) 0.0501(7) Uani 0.74 1 d D . P A 1
H19A H 0.5681 0.6130 0.3135 0.060 Uiso 0.74 1 calc R U P A 1
H19B H 0.6026 0.5526 0.2669 0.060 Uiso 0.74 1 calc R U P A 1
C20 C 0.57935(16) 0.7420(4) 0.24968(17) 0.0574(8) Uani 0.74 1 d D . P A 1
H20A H 0.5690 0.8142 0.2721 0.086 Uiso 0.74 1 calc R U P A 1
H20B H 0.5441 0.7177 0.2204 0.086 Uiso 0.74 1 calc R U P A 1
H20C H 0.6123 0.7663 0.2306 0.086 Uiso 0.74 1 calc R U P A 1
C18A C 0.6453(4) 0.6166(9) 0.3133(4) 0.039(2) Uani 0.26 1 d D . P A 2
H18C H 0.6745 0.6595 0.2937 0.047 Uiso 0.26 1 calc R U P A 2
H18D H 0.6213 0.5565 0.2857 0.047 Uiso 0.26 1 calc R U P A 2
C19A C 0.6040(5) 0.7149(10) 0.3330(5) 0.070(3) Uani 0.26 1 d D . P A 2
H19C H 0.5773 0.6718 0.3554 0.084 Uiso 0.26 1 calc R U P A 2
H19D H 0.6287 0.7774 0.3588 0.084 Uiso 0.26 1 calc R U P A 2
C20A C 0.5660(8) 0.7844(13) 0.2821(6) 0.106(6) Uani 0.26 1 d D . P A 2
H20D H 0.5923 0.8253 0.2592 0.159 Uiso 0.26 1 calc R U P A 2
H20E H 0.5415 0.8492 0.2964 0.159 Uiso 0.26 1 calc R U P A 2
H20F H 0.5395 0.7235 0.2578 0.159 Uiso 0.26 1 calc R U P A 2
C21 C 0.85153(8) 0.28379(16) 0.43438(7) 0.0291(4) Uani 1 1 d . . . . .
C22 C 0.83034(9) 0.21934(19) 0.38293(8) 0.0372(4) Uani 1 1 d . . . . .
H22 H 0.7926 0.2422 0.3598 0.045 Uiso 1 1 calc R U . . .
C23 C 0.86356(9) 0.1221(2) 0.36490(9) 0.0435(5) Uani 1 1 d . . . . .
H23 H 0.8484 0.0793 0.3295 0.052 Uiso 1 1 calc R U . . .
C24 C 0.91884(8) 0.08679(18) 0.39811(8) 0.0346(4) Uani 1 1 d . . . . .
C25 C 0.93978(9) 0.14811(19) 0.45055(8) 0.0394(5) Uani 1 1 d . . . . .
H25 H 0.9769 0.1231 0.4742 0.047 Uiso 1 1 calc R U . . .
C26 C 0.90654(9) 0.24568(19) 0.46824(8) 0.0388(4) Uani 1 1 d . . . . .
H26 H 0.9213 0.2874 0.5040 0.047 Uiso 1 1 calc R U . . .
C27 C 0.95353(10) -0.0169(2) 0.37661(11) 0.0438(5) Uani 1 1 d . . . . .
C28 C 1.04087(12) -0.1423(2) 0.38689(12) 0.0366(6) Uani 0.74 1 d D . P B 1
H28A H 1.0184 -0.2223 0.3853 0.055 Uiso 0.74 1 calc R U P B 1
H28B H 1.0800 -0.1520 0.4130 0.055 Uiso 0.74 1 calc R U P B 1
H28C H 1.0470 -0.1206 0.3481 0.055 Uiso 0.74 1 calc R U P B 1
O5 O 0.93325(13) -0.0807(3) 0.33213(12) 0.0492(7) Uani 0.74 1 d D . P C 1
O6 O 1.0080(2) -0.0443(5) 0.4074(2) 0.0343(9) Uani 0.74 1 d D . P B 1
C28A C 0.9819(6) -0.1273(12) 0.3130(6) 0.083(4) Uani 0.26 1 d D . P C 2
H28D H 1.0241 -0.1004 0.3216 0.124 Uiso 0.26 1 calc R U P C 2
H28E H 0.9700 -0.1476 0.2717 0.124 Uiso 0.26 1 calc R U P C 2
H28F H 0.9769 -0.2028 0.3359 0.124 Uiso 0.26 1 calc R U P C 2
O5A O 0.9998(9) -0.034(2) 0.4165(7) 0.055(5) Uani 0.26 1 d D . P C 2
O6A O 0.9456(5) -0.0289(8) 0.3267(5) 0.063(3) Uani 0.26 1 d D . P C 2
C29 C 0.87005(9) 0.60859(19) 0.47800(8) 0.0380(5) Uani 1 1 d . . . . .
H29A H 0.8765 0.5823 0.5177 0.046 Uiso 1 1 d R U . D .
C30 C 0.8866(6) 0.7403(12) 0.4678(7) 0.057(4) Uani 0.56 1 d D . P D 1
H30A H 0.8887 0.7490 0.4264 0.068 Uiso 0.56 1 calc R U P D 1
H30B H 0.9275 0.7562 0.4906 0.068 Uiso 0.56 1 calc R U P D 1
C31 C 0.8447(7) 0.8439(15) 0.4826(6) 0.062(4) Uani 0.56 1 d D . P D 1
H31A H 0.8371 0.8286 0.5219 0.075 Uiso 0.56 1 calc R U P D 1
H31B H 0.8646 0.9277 0.4826 0.075 Uiso 0.56 1 calc R U P D 1
C32 C 0.7851(7) 0.8463(18) 0.4396(6) 0.063(3) Uani 0.56 1 d D . P D 1
H32A H 0.7927 0.8570 0.4004 0.094 Uiso 0.56 1 calc R U P D 1
H32B H 0.7607 0.9173 0.4487 0.094 Uiso 0.56 1 calc R U P D 1
H32C H 0.7637 0.7662 0.4419 0.094 Uiso 0.56 1 calc R U P D 1
C30A C 0.8981(8) 0.7382(10) 0.4677(7) 0.034(2) Uani 0.44 1 d D . P D 2
H30C H 0.9410 0.7405 0.4872 0.041 Uiso 0.44 1 calc R U P D 2
H30D H 0.8954 0.7524 0.4258 0.041 Uiso 0.44 1 calc R U P D 2
C31A C 0.8628(9) 0.841(2) 0.4927(10) 0.060(4) Uani 0.44 1 d D . P D 2
H31C H 0.8607 0.8179 0.5329 0.072 Uiso 0.44 1 calc R U P D 2
H31D H 0.8843 0.9227 0.4935 0.072 Uiso 0.44 1 calc R U P D 2
C32A C 0.7994(8) 0.856(2) 0.4575(7) 0.069(5) Uani 0.44 1 d D . P D 2
H32D H 0.8013 0.8754 0.4173 0.104 Uiso 0.44 1 calc R U P D 2
H32E H 0.7791 0.9251 0.4737 0.104 Uiso 0.44 1 calc R U P D 2
H32F H 0.7770 0.7765 0.4589 0.104 Uiso 0.44 1 calc R U P D 2
O1 O 0.94471(6) 0.58731(14) 0.37579(6) 0.0391(3) Uani 1 1 d . . . . .
O2 O 0.71512(6) 0.48129(12) 0.24964(5) 0.0322(3) Uani 1 1 d . . . . .
O3 O 0.71488(6) 0.33916(13) 0.44589(6) 0.0370(3) Uani 1 1 d . . . . .
O4 O 0.82311(6) 0.39378(13) 0.51527(5) 0.0357(3) Uani 1 1 d . . . . .
H40 H 0.8059(12) 0.319(3) 0.5240(12) 0.067(8) Uiso 1 1 d . . . . .

loop_
_atom_site_aniso_label
_atom_site_aniso_U_11
_atom_site_aniso_U_22
_atom_site_aniso_U_33
_atom_site_aniso_U_23
_atom_site_aniso_U_13
_atom_site_aniso_U_12
C1 0.0332(9) 0.0338(9) 0.0252(8) 0.0040(7) 0.0038(7) -0.0093(7)
C2 0.0353(9) 0.0372(10) 0.0265(8) 0.0070(7) 0.0095(7) -0.0039(7)
C3 0.0369(11) 0.0769(16) 0.0313(10) 0.0114(10) 0.0097(9) -0.0102(10)
C4 0.0459(12) 0.0843(18) 0.0340(11) 0.0146(11) 0.0181(10) -0.0067(11)
C5 0.0512(12) 0.0581(13) 0.0233(9) 0.0069(8) 0.0123(8) 0.0062(10)
C6 0.0411(10) 0.0380(10) 0.0236(8) 0.0027(7) 0.0066(7) 0.0031(8)
C7 0.0364(9) 0.0271(8) 0.0223(8) 0.0030(6) 0.0073(7) -0.0003(7)
C8 0.0299(8) 0.0246(8) 0.0248(8) 0.0020(6) 0.0034(7) -0.0021(6)
C9 0.0326(9) 0.0221(8) 0.0242(8) 0.0024(6) 0.0072(7) -0.0051(6)
C10 0.0345(9) 0.0259(8) 0.0235(8) 0.0003(6) 0.0084(7) -0.0080(6)
C11 0.0385(9) 0.0240(8) 0.0233(8) -0.0019(6) 0.0100(7) -0.0081(7)
C12 0.0417(10) 0.0290(9) 0.0175(7) 0.0012(6) 0.0054(7) -0.0117(7)
C13 0.0350(9) 0.0318(9) 0.0217(8) 0.0032(6) 0.0052(7) -0.0116(7)
C14 0.0361(9) 0.0255(8) 0.0213(8) 0.0032(6) 0.0060(7) -0.0081(7)
C15 0.0397(12) 0.0632(16) 0.0843(19) 0.0320(14) -0.0048(12) -0.0091(11)
C16 0.0394(10) 0.0348(10) 0.0377(10) -0.0044(8) 0.0001(8) -0.0053(8)
C17 0.0398(10) 0.0431(11) 0.0407(10) 0.0085(8) 0.0171(9) -0.0007(8)
C18 0.0365(18) 0.0372(18) 0.0356(19) 0.0008(13) 0.0099(14) -0.0008(13)
C19 0.0437(17) 0.0506(18) 0.0565(18) 0.0097(14) 0.0114(15) -0.0044(13)
C20 0.0473(18) 0.059(2) 0.065(2) 0.0152(17) 0.0069(16) 0.0007(15)
C18A 0.033(5) 0.052(7) 0.031(5) 0.001(4) 0.001(4) -0.011(4)
C19A 0.077(7) 0.052(6) 0.093(8) 0.036(5) 0.049(6) 0.037(5)
C20A 0.120(12) 0.085(10) 0.113(12) -0.048(9) 0.022(10) 0.029(9)
C21 0.0341(9) 0.0289(9) 0.0233(8) 0.0033(6) 0.0034(7) -0.0109(7)
C22 0.0344(9) 0.0419(11) 0.0295(9) -0.0055(7) -0.0081(7) 0.0023(8)
C23 0.0418(11) 0.0475(12) 0.0339(10) -0.0110(8) -0.0101(9) 0.0071(9)
C24 0.0334(9) 0.0328(9) 0.0342(9) 0.0067(7) -0.0013(8) -0.0024(7)
C25 0.0368(10) 0.0378(10) 0.0363(10) 0.0089(8) -0.0101(8) -0.0073(8)
C26 0.0452(11) 0.0375(10) 0.0271(9) 0.0020(7) -0.0088(8) -0.0091(8)
C27 0.0390(11) 0.0397(11) 0.0508(13) 0.0147(9) 0.0041(10) 0.0055(8)
C28 0.0336(13) 0.0280(12) 0.0482(15) 0.0074(10) 0.0083(11) -0.0006(10)
O5 0.0479(15) 0.0468(17) 0.0443(14) -0.0152(13) -0.0113(11) 0.0129(13)
O6 0.0271(16) 0.0291(16) 0.0437(16) 0.0007(13) -0.0004(15) 0.0031(16)
C28A 0.097(9) 0.070(7) 0.081(8) -0.018(6) 0.016(7) 0.031(7)
O5A 0.047(7) 0.059(6) 0.059(7) -0.008(5) 0.009(5) 0.034(4)
O6A 0.059(5) 0.040(5) 0.086(6) 0.027(5) 0.008(4) 0.007(4)
C29 0.0489(11) 0.0396(10) 0.0239(8) 0.0014(7) 0.0035(8) -0.0194(8)
C30 0.064(6) 0.074(6) 0.036(4) -0.013(3) 0.015(4) -0.043(4)
C31 0.123(10) 0.037(5) 0.036(7) -0.016(5) 0.038(7) -0.041(7)
C32 0.100(7) 0.040(4) 0.056(7) 0.005(5) 0.035(5) 0.007(4)
C30A 0.048(5) 0.021(3) 0.031(4) 0.003(3) 0.003(3) -0.026(3)
C31A 0.115(10) 0.030(4) 0.038(5) -0.009(3) 0.021(6) -0.021(6)
C32A 0.109(13) 0.043(5) 0.067(13) -0.001(8) 0.044(9) 0.006(9)
O1 0.0335(7) 0.0495(8) 0.0323(7) 0.0068(6) 0.0019(6) -0.0141(6)
O2 0.0331(6) 0.0330(7) 0.0277(6) 0.0041(5) -0.0008(5) -0.0048(5)
O3 0.0423(7) 0.0362(7) 0.0350(7) 0.0077(5) 0.0135(6) -0.0102(6)
O4 0.0534(8) 0.0359(7) 0.0175(6) 0.0017(5) 0.0065(6) -0.0191(6)

loop_
_atom_type_symbol
_atom_type_description
_atom_type_scat_dispersion_real
_atom_type_scat_dispersion_imag
_atom_type_scat_source
C C 0.0033 0.0016 'International Tables Vol C Tables 4.2.6.8 and 6.1.1.4'
H H 0.0000 0.0000 'International Tables Vol C Tables 4.2.6.8 and 6.1.1.4'
O O 0.0106 0.0060 'International Tables Vol C Tables 4.2.6.8 and 6.1.1.4'

loop_
_geom_angle_atom_site_label_1
_geom_angle_atom_site_label_2
_geom_angle_atom_site_label_3
_geom_angle
C14 C1 O1 121.78(15)
C14 C1 C2 120.81(16)
O1 C1 C2 117.40(15)
C3 C2 C7 118.65(16)
C3 C2 C1 122.14(17)
C7 C2 C1 119.22(15)
C4 C3 C2 120.5(2)
C4 C3 H3 119.8
C2 C3 H3 119.8
C3 C4 C5 120.93(19)
C3 C4 H4 119.5
C5 C4 H4 119.5
C6 C5 C4 120.26(18)
C6 C5 H5 119.9
C4 C5 H5 119.9
C5 C6 C7 120.38(18)
C5 C6 H6 119.8
C7 C6 H6 119.8
C8 C7 C2 118.84(15)
C8 C7 C6 121.90(16)
C2 C7 C6 119.25(16)
C9 C8 O2 121.51(15)
C9 C8 C7 120.92(15)
O2 C8 C7 117.53(14)
C8 C9 C14 120.45(15)
C8 C9 C10 122.40(15)
C14 C9 C10 117.06(14)
C17 C10 C11 117.81(16)
C17 C10 C9 126.44(16)
C11 C10 C9 115.21(15)
O3 C11 C10 123.06(16)
O3 C11 C12 119.96(15)
C10 C11 C12 116.86(14)
O4 C12 C21 110.55(14)
O4 C12 C13 109.08(13)
C21 C12 C13 109.88(14)
O4 C12 C11 107.81(14)
C21 C12 C11 111.86(13)
C13 C12 C11 107.55(14)
C29 C13 C14 126.26(16)
C29 C13 C12 121.97(15)
C14 C13 C12 111.53(14)
C1 C14 C9 119.47(15)
C1 C14 C13 125.18(16)
C9 C14 C13 115.27(14)
O1 C15 H15A 109.5
O1 C15 H15B 109.5
H15A C15 H15B 109.5
O1 C15 H15C 109.5
H15A C15 H15C 109.5
H15B C15 H15C 109.5
O2 C16 H16A 109.5
O2 C16 H16B 109.5
H16A C16 H16B 109.5
O2 C16 H16C 109.5
H16A C16 H16C 109.5
H16B C16 H16C 109.5
C10 C17 C18 126.5(2)
C10 C17 C18A 128.0(4)
C10 C17 H17B 115.9
C18 C17 H17B 111.9
C18A C17 H17B 116.1
C10 C17 H17A 116.7
C18 C17 H17A 116.7
C18A C17 H17A 109.7
H17B C17 H17A 25.8
C17 C18 C19 110.7(3)
C17 C18 H18A 109.5
C19 C18 H18A 109.5
C17 C18 H18B 109.5
C19 C18 H18B 109.5
H18A C18 H18B 108.1
C18 C19 C20 111.3(3)
C18 C19 H19A 109.4
C20 C19 H19A 109.4
C18 C19 H19B 109.4
C20 C19 H19B 109.4
H19A C19 H19B 108.0
C19 C20 H20A 109.5
C19 C20 H20B 109.5
H20A C20 H20B 109.5
C19 C20 H20C 109.5
H20A C20 H20C 109.5
H20B C20 H20C 109.5
C19A C18A C17 108.7(7)
C19A C18A H18C 109.9
C17 C18A H18C 109.9
C19A C18A H18D 109.9
C17 C18A H18D 110.0
H18C C18A H18D 108.3
C20A C19A C18A 111.8(8)
C20A C19A H19C 109.3
C18A C19A H19C 109.3
C20A C19A H19D 109.2
C18A C19A H19D 109.3
H19C C19A H19D 107.9
C19A C20A H20D 109.5
C19A C20A H20E 109.5
H20D C20A H20E 109.5
C19A C20A H20F 109.5
H20D C20A H20F 109.5
H20E C20A H20F 109.5
C22 C21 C26 118.23(18)
C22 C21 C12 123.22(16)
C26 C21 C12 118.50(15)
C23 C22 C21 120.87(17)
C23 C22 H22 119.6
C21 C22 H22 119.6
C22 C23 C24 120.56(18)
C22 C23 H23 119.7
C24 C23 H23 119.7
C23 C24 C25 119.15(19)
C23 C24 C27 118.77(18)
C25 C24 C27 122.07(18)
C26 C25 C24 120.04(17)
C26 C25 H25 120.0
C24 C25 H25 120.0
C25 C26 C21 121.11(17)
C25 C26 H26 119.4
C21 C26 H26 119.4
O6A C27 O5A 132.2(9)
O5 C27 O6 119.1(3)
O6A C27 C24 116.0(5)
O5 C27 C24 123.1(2)
O5A C27 C24 105.2(9)
O6 C27 C24 117.8(3)
O6 C28 H28A 109.5
O6 C28 H28B 109.5
H28A C28 H28B 109.5
O6 C28 H28C 109.5
H28A C28 H28C 109.5
H28B C28 H28C 109.5
C27 O6 C28 117.7(4)
O6A C28A H28D 109.5
O6A C28A H28E 109.5
H28D C28A H28E 109.5
O6A C28A H28F 109.5
H28D C28A H28F 109.5
H28E C28A H28F 109.5
C27 O6A C28A 109.6(9)
C13 C29 C30 127.1(6)
C13 C29 C30A 127.2(6)
C13 C29 H29A 116.9
C30 C29 H29A 116.0
C30A C29 H29A 114.9
C29 C30 C31 116.3(11)
C29 C30 H30A 108.2
C31 C30 H30A 108.2
C29 C30 H30B 108.2
C31 C30 H30B 108.2
H30A C30 H30B 107.4
C32 C31 C30 111.7(7)
C32 C31 H31A 109.3
C30 C31 H31A 109.3
C32 C31 H31B 109.3
C30 C31 H31B 109.3
H31A C31 H31B 107.9
C31 C32 H32A 109.4
C31 C32 H32B 109.5
H32A C32 H32B 109.5
C31 C32 H32C 109.5
H32A C32 H32C 109.5
H32B C32 H32C 109.5
C31A C30A C29 107.3(14)
C31A C30A H30C 110.3
C29 C30A H30C 110.2
C31A C30A H30D 110.2
C29 C30A H30D 110.3
H30C C30A H30D 108.5
C32A C31A C30A 112.0(9)
C32A C31A H31C 109.2
C30A C31A H31C 109.2
C32A C31A H31D 109.2
C30A C31A H31D 109.2
H31C C31A H31D 107.9
C31A C32A H32D 109.5
C31A C32A H32E 109.4
H32D C32A H32E 109.5
C31A C32A H32F 109.5
H32D C32A H32F 109.5
H32E C32A H32F 109.5
C1 O1 C15 114.43(16)
C8 O2 C16 113.64(13)
C12 O4 H40 107.9(18)

loop_
_geom_bond_atom_site_label_1
_geom_bond_atom_site_label_2
_geom_bond_distance
C1 C14 1.377(2)
C1 O1 1.386(2)
C1 C2 1.431(2)
C2 C3 1.412(3)
C2 C7 1.424(3)
C3 C4 1.379(3)
C3 H3 0.9500
C4 C5 1.403(3)
C4 H4 0.9500
C5 C6 1.365(3)
C5 H5 0.9500
C6 C7 1.429(2)
C6 H6 0.9500
C7 C8 1.420(2)
C8 C9 1.377(2)
C8 O2 1.379(2)
C9 C14 1.432(2)
C9 C10 1.489(2)
C10 C17 1.342(3)
C10 C11 1.482(2)
C11 O3 1.219(2)
C11 C12 1.559(3)
C12 O4 1.4212(19)
C12 C21 1.529(3)
C12 C13 1.539(2)
C13 C29 1.330(2)
C13 C14 1.492(2)
C15 O1 1.423(3)
C15 H15A 0.9800
C15 H15B 0.9800
C15 H15C 0.9800
C16 O2 1.441(2)
C16 H16A 0.9800
C16 H16B 0.9800
C16 H16C 0.9800
C17 C18 1.492(4)
C17 C18A 1.562(10)
C17 H17B 0.9601
C17 H17A 0.9600
C18 C19 1.527(4)
C18 H18A 0.9900
C18 H18B 0.9900
C19 C20 1.530(4)
C19 H19A 0.9900
C19 H19B 0.9900
C20 H20A 0.9800
C20 H20B 0.9800
C20 H20C 0.9800
C18A C19A 1.528(8)
C18A H18C 0.9900
C18A H18D 0.9900
C19A C20A 1.520(9)
C19A H19C 0.9900
C19A H19D 0.9900
C20A H20D 0.9800
C20A H20E 0.9800
C20A H20F 0.9800
C21 C22 1.390(2)
C21 C26 1.400(3)
C22 C23 1.386(3)
C22 H22 0.9500
C23 C24 1.390(3)
C23 H23 0.9500
C24 C25 1.392(3)
C24 C27 1.491(3)
C25 C26 1.386(3)
C25 H25 0.9500
C26 H26 0.9500
C27 O6A 1.162(11)
C27 O5 1.254(4)
C27 O5A 1.274(17)
C27 O6 1.335(6)
C28 O6 1.413(7)
C28 H28A 0.9800
C28 H28B 0.9800
C28 H28C 0.9800
C28A O6A 1.400(10)
C28A H28D 0.9800
C28A H28E 0.9800
C28A H28F 0.9800
C29 C30 1.468(13)
C29 C30A 1.543(12)
C29 H29A 0.9600
C30 C31 1.530(8)
C30 H30A 0.9900
C30 H30B 0.9900
C31 C32 1.520(9)
C31 H31A 0.9900
C31 H31B 0.9900
C32 H32A 0.9800
C32 H32B 0.9800
C32 H32C 0.9800
C30A C31A 1.528(9)
C30A H30C 0.9900
C30A H30D 0.9900
C31A C32A 1.517(9)
C31A H31C 0.9900
C31A H31D 0.9900
C32A H32D 0.9800
C32A H32E 0.9800
C32A H32F 0.9800
O4 H40 0.92(3)

loop_
_geom_torsion_atom_site_label_1
_geom_torsion_atom_site_label_2
_geom_torsion_atom_site_label_3
_geom_torsion_atom_site_label_4
_geom_torsion
C14 C1 C2 C3 175.2(2)
O1 C1 C2 C3 -3.8(3)
C14 C1 C2 C7 -4.6(3)
O1 C1 C2 C7 176.33(16)
C7 C2 C3 C4 -2.1(3)
C1 C2 C3 C4 178.1(2)
C2 C3 C4 C5 -0.6(4)
C3 C4 C5 C6 2.3(4)
C4 C5 C6 C7 -1.3(3)
C3 C2 C7 C8 -175.77(19)
C1 C2 C7 C8 4.1(3)
C3 C2 C7 C6 3.0(3)
C1 C2 C7 C6 -177.13(17)
C5 C6 C7 C8 177.41(18)
C5 C6 C7 C2 -1.3(3)
C2 C7 C8 C9 0.5(3)
C6 C7 C8 C9 -178.24(16)
C2 C7 C8 O2 178.19(15)
C6 C7 C8 O2 -0.6(2)
O2 C8 C9 C14 177.75(15)
C7 C8 C9 C14 -4.7(2)
O2 C8 C9 C10 1.3(2)
C7 C8 C9 C10 178.87(16)
C8 C9 C10 C17 -54.2(3)
C14 C9 C10 C17 129.2(2)
C8 C9 C10 C11 134.51(17)
C14 C9 C10 C11 -42.1(2)
C17 C10 C11 O3 30.8(3)
C9 C10 C11 O3 -157.17(16)
C17 C10 C11 C12 -145.39(17)
C9 C10 C11 C12 26.7(2)
O3 C11 C12 O4 -36.9(2)
C10 C11 C12 O4 139.37(15)
O3 C11 C12 C21 84.83(19)
C10 C11 C12 C21 -98.88(17)
O3 C11 C12 C13 -154.42(16)
C10 C11 C12 C13 21.86(19)
O4 C12 C13 C29 -1.3(3)
C21 C12 C13 C29 -122.6(2)
C11 C12 C13 C29 115.4(2)
O4 C12 C13 C14 -175.98(15)
C21 C12 C13 C14 62.67(19)
C11 C12 C13 C14 -59.31(19)
O1 C1 C14 C9 179.55(16)
C2 C1 C14 C9 0.5(3)
O1 C1 C14 C13 -4.0(3)
C2 C1 C14 C13 177.01(17)
C8 C9 C14 C1 4.1(3)
C10 C9 C14 C1 -179.21(16)
C8 C9 C14 C13 -172.66(15)
C10 C9 C14 C13 4.0(2)
C29 C13 C14 C1 56.8(3)
C12 C13 C14 C1 -128.77(19)
C29 C13 C14 C9 -126.6(2)
C12 C13 C14 C9 47.8(2)
C11 C10 C17 C18 162.6(2)
C9 C10 C17 C18 -8.5(4)
C11 C10 C17 C18A -168.1(5)
C9 C10 C17 C18A 20.8(6)
C10 C17 C18 C19 128.5(3)
C18A C17 C18 C19 26.0(10)
C17 C18 C19 C20 -177.0(3)
C10 C17 C18A C19A -152.9(6)
C18 C17 C18A C19A -57.5(9)
C17 C18A C19A C20A -176.0(11)
O4 C12 C21 C22 142.02(17)
C13 C12 C21 C22 -97.5(2)
C11 C12 C21 C22 21.9(2)
O4 C12 C21 C26 -40.7(2)
C13 C12 C21 C26 79.71(19)
C11 C12 C21 C26 -160.91(15)
C26 C21 C22 C23 -1.7(3)
C12 C21 C22 C23 175.59(18)
C21 C22 C23 C24 0.2(3)
C22 C23 C24 C25 1.7(3)
C22 C23 C24 C27 -179.01(19)
C23 C24 C25 C26 -2.0(3)
C27 C24 C25 C26 178.73(18)
C24 C25 C26 C21 0.5(3)
C22 C21 C26 C25 1.3(3)
C12 C21 C26 C25 -176.03(16)
C23 C24 C27 O6A 28.4(6)
C25 C24 C27 O6A -152.3(5)
C23 C24 C27 O5 -5.7(4)
C25 C24 C27 O5 173.6(3)
C23 C24 C27 O5A -176.5(11)
C25 C24 C27 O5A 2.8(11)
C23 C24 C27 O6 176.2(3)
C25 C24 C27 O6 -4.5(4)
O6A C27 O6 C28 -32.7(7)
O5 C27 O6 C28 1.9(6)
O5A C27 O6 C28 150(5)
C24 C27 O6 C28 -179.8(3)
O5 C27 O6A C28A -69.6(11)
O5A C27 O6A C28A 32.0(18)
O6 C27 O6A C28A 31.0(11)
C24 C27 O6A C28A 178.7(8)
C14 C13 C29 C30 7.7(8)
C12 C13 C29 C30 -166.3(7)
C14 C13 C29 C30A -4.3(8)
C12 C13 C29 C30A -178.2(8)
C13 C29 C30 C31 107.0(10)
C30A C29 C30 C31 -159(8)
C29 C30 C31 C32 -71.8(17)
C13 C29 C30A C31A 122.9(10)
C30 C29 C30A C31A 30(7)
C29 C30A C31A C32A -70(2)
C14 C1 O1 C15 83.8(2)
C2 C1 O1 C15 -97.1(2)
C9 C8 O2 C16 -82.5(2)
C7 C8 O2 C16 99.80(18)
